data_4077774
loop_
_publ_author_name
'Segerer, Ulrike'
'Blaurock, Steffen'
'Sieler, Joachim'
'Hey-Hawkins, Evamarie'

_publ_section_title
;
 Insertion of Acetonitrile into the Zr&#x2212;P Bond of [Cp\%2ZrCl(PHCy)]
 (Cy = Cyclohexyl, Cp\% = \h5-C5EtMe4) Followed by PHCy Elimination To
 Give [Cp\%2(Cl)Zr(\m-NCMe&#x2212;CMeN)Zr(Cl)Cp\%2]&#x2020;
;
_journal_issue 15
_journal_name_full Organometallics
_journal_page_first 2838
_journal_paper_doi 10.1021/om9901271
_journal_volume 18
_journal_year 1999
_chemical_formula_sum 'C30 H49 Cl N P Zr'
_chemical_formula_weight 581.34
_chemical_name_systematic
; 
 ? 
;
_space_group_IT_number 14
_symmetry_cell_setting monoclinic
_symmetry_space_group_name_Hall '-P 2yn'
_symmetry_space_group_name_H-M 'P 1 21/n 1'
_atom_sites_solution_hydrogens geom
_atom_sites_solution_primary direct
_atom_sites_solution_secondary difmap
_audit_creation_method SHELXL
_cell_angle_alpha 90.00
_cell_angle_beta 98.4570(10)
_cell_angle_gamma 90.00
_cell_formula_units_Z 4
_cell_length_a 10.59570(10)
_cell_length_b 18.58790(10)
_cell_length_c 15.55330(10)
_cell_measurement_reflns_used 167
_cell_measurement_temperature 220(2)
_cell_measurement_theta_max 27.92
_cell_measurement_theta_min 1.72
_cell_volume 3029.94(4)
_computing_cell_refinement 'Bruker SAINT'
_computing_data_collection 'Bruker SMART'
_computing_data_reduction 'Bruker SAINT'
_computing_molecular_graphics 'Bruker SHELXTL PLUS'
_computing_publication_material 'Bruker SHELXTL PLUS'
_computing_structure_refinement 'SHELXL-93 (Sheldrick, 1993)'
_computing_structure_solution 'SHELXS-86 (Sheldrick, 1990)'
_diffrn_ambient_temperature 220(2)
_diffrn_measurement_device CCD
_diffrn_measurement_method 'omega scans'
_diffrn_radiation_monochromator graphite
_diffrn_radiation_source 'fine-focus sealed tube'
_diffrn_radiation_type MoK\a
_diffrn_radiation_wavelength 0.71073
_diffrn_reflns_av_R_equivalents 0.0374
_diffrn_reflns_av_sigmaI/netI 0.0345
_diffrn_reflns_limit_h_max 13
_diffrn_reflns_limit_h_min -13
_diffrn_reflns_limit_k_max 24
_diffrn_reflns_limit_k_min -24
_diffrn_reflns_limit_l_max 20
_diffrn_reflns_limit_l_min -19
_diffrn_reflns_number 27729
_diffrn_reflns_theta_max 27.92
_diffrn_reflns_theta_min 1.72
_exptl_absorpt_coefficient_mu 0.522
_exptl_absorpt_correction_T_max 0.88
_exptl_absorpt_correction_T_min 0.82
_exptl_absorpt_correction_type SADABS
_exptl_crystal_colour yellow
_exptl_crystal_density_diffrn 1.274
_exptl_crystal_description platelet
_exptl_crystal_F_000 1232
_exptl_crystal_size_max 0.5
_exptl_crystal_size_mid 0.3
_exptl_crystal_size_min 0.2
_refine_diff_density_max 1.457
_refine_diff_density_min -0.797
_refine_diff_density_rms 0.085
_refine_ls_extinction_method none
_refine_ls_goodness_of_fit_all 1.076
_refine_ls_goodness_of_fit_obs 1.081
_refine_ls_hydrogen_treatment mixed
_refine_ls_matrix_type full
_refine_ls_number_parameters 491
_refine_ls_number_reflns 6780
_refine_ls_number_restraints 0
_refine_ls_restrained_S_all 1.077
_refine_ls_restrained_S_obs 1.081
_refine_ls_R_factor_all 0.0498
_refine_ls_R_factor_obs 0.0352
_refine_ls_shift/esd_max -0.020
_refine_ls_shift/esd_mean 0.001
_refine_ls_structure_factor_coef Fsqd
_refine_ls_weighting_details 'w=1/[\s^2^(Fo^2^)+(0.0321P)^2^+2.5888P] where P=(Fo^2^+2Fc^2^)/3'
_refine_ls_weighting_scheme calc
_refine_ls_wR_factor_all 0.0861
_refine_ls_wR_factor_obs 0.0782
_reflns_number_observed 5630
_reflns_number_total 6781
_reflns_observed_criterion >2sigma(I)
_cod_data_source_file om9901271.cif
_cod_data_source_block cd385
_cod_depositor_comments
;
The following automatic conversions were performed:

'_refine_ls_weighting_scheme' value 'calc
w=1/[\s^2^(Fo^2^)+(0.0321P)^2^+2.5888P] where P=(Fo^2^+2Fc^2^)/3' was
changed to 'calc'. New tag '_refine_ls_weighting_details' was
created. The value of the new tag was set to
'w=1/[\s^2^(Fo^2^)+(0.0321P)^2^+2.5888P] where P=(Fo^2^+2Fc^2^)/3'.

Automatic conversion script
Id: cif_fix_values 3143 2015-03-26 13:38:13Z robertas 
;
_cod_original_sg_symbol_H-M P2(1)/n
_cod_database_code 4077774

loop_
_symmetry_equiv_pos_as_xyz
'x, y, z'
'-x+1/2, y+1/2, -z+1/2'
'-x, -y, -z'
'x-1/2, -y-1/2, z-1/2'

loop_
_atom_site_aniso_label
_atom_site_aniso_U_11
_atom_site_aniso_U_22
_atom_site_aniso_U_33
_atom_site_aniso_U_23
_atom_site_aniso_U_13
_atom_site_aniso_U_12
Zr1 0.02222(11) 0.02453(11) 0.02198(11) 0.00186(8) 0.00148(7) -0.00053(8)
Cl1 0.0289(3) 0.0398(3) 0.0334(3) 0.0054(2) -0.0042(2) 0.0008(2)
P1 0.0607(5) 0.0388(4) 0.0800(6) -0.0225(4) -0.0082(4) -0.0025(4)
N1 0.0302(10) 0.0313(10) 0.0271(9) 0.0019(8) 0.0044(8) -0.0048(8)
C1 0.0283(12) 0.0408(14) 0.0361(13) 0.0058(11) 0.0111(10) 0.0051(10)
C2 0.0259(11) 0.057(2) 0.0333(13) 0.0009(11) 0.0076(10) -0.0048(11)
C3 0.0391(14) 0.0386(13) 0.0448(15) -0.0002(12) 0.0222(12) -0.0096(11)
C4 0.0361(13) 0.0433(14) 0.0356(13) 0.0127(11) 0.0155(11) 0.0057(11)
C5 0.0337(12) 0.0428(14) 0.0275(12) -0.0001(10) 0.0087(10) 0.0018(10)
C6 0.053(2) 0.052(2) 0.063(2) 0.018(2) 0.026(2) 0.022(2)
C7 0.067(2) 0.079(3) 0.092(3) 0.025(2) 0.046(2) 0.037(2)
C8 0.032(2) 0.111(3) 0.052(2) -0.003(2) -0.0035(14) -0.014(2)
C9 0.081(3) 0.049(2) 0.083(3) -0.012(2) 0.049(2) -0.028(2)
C10 0.061(2) 0.070(2) 0.059(2) 0.035(2) 0.024(2) 0.019(2)
C11 0.058(2) 0.081(3) 0.039(2) -0.020(2) 0.0103(15) -0.008(2)
C12 0.0388(13) 0.0270(11) 0.0277(11) 0.0049(9) 0.0100(10) -0.0014(10)
C13 0.0291(12) 0.0371(13) 0.0443(14) 0.0157(11) 0.0111(11) 0.0012(10)
C14 0.0413(14) 0.0359(13) 0.0359(13) 0.0090(11) -0.0025(11) -0.0147(11)
C15 0.0507(15) 0.0238(11) 0.0329(12) 0.0020(9) 0.0119(11) -0.0017(10)
C16 0.0323(12) 0.0314(12) 0.0309(12) 0.0087(9) 0.0063(10) 0.0010(10)
C17 0.075(2) 0.042(2) 0.0312(14) -0.0010(12) 0.0214(14) -0.007(2)
C18 0.094(3) 0.057(2) 0.038(2) 0.0038(15) 0.031(2) -0.007(2)
C19 0.041(2) 0.075(2) 0.082(3) 0.037(2) 0.029(2) 0.018(2)
C20 0.076(2) 0.059(2) 0.065(2) 0.014(2) -0.022(2) -0.036(2)
C21 0.096(3) 0.0305(15) 0.067(2) -0.0048(15) 0.039(2) -0.001(2)
C22 0.040(2) 0.067(2) 0.045(2) 0.022(2) 0.0029(14) 0.0101(15)
C23 0.0374(13) 0.0354(13) 0.0290(12) -0.0014(10) 0.0035(10) -0.0099(10)
C24 0.056(2) 0.061(2) 0.040(2) -0.0009(14) -0.0100(14) -0.020(2)
C25 0.050(2) 0.0279(12) 0.0399(14) -0.0050(11) 0.0074(12) 0.0033(11)
C26 0.064(2) 0.059(2) 0.048(2) 0.005(2) 0.011(2) -0.015(2)
C27 0.055(2) 0.059(2) 0.071(2) -0.002(2) 0.010(2) -0.012(2)
C28 0.054(2) 0.055(2) 0.070(2) -0.014(2) -0.001(2) 0.015(2)
C29 0.087(3) 0.072(2) 0.051(2) 0.020(2) 0.009(2) 0.023(2)
C30 0.068(2) 0.055(2) 0.070(2) 0.021(2) 0.023(2) 0.003(2)

loop_
_atom_site_label
_atom_site_type_symbol
_atom_site_fract_x
_atom_site_fract_y
_atom_site_fract_z
_atom_site_U_iso_or_equiv
_atom_site_thermal_displace_type
_atom_site_occupancy
_atom_site_calc_flag
_atom_site_refinement_flags
Zr1 Zr 0.53854(2) 0.224923(11) 0.655653(13) 0.02309(7) Uani 1 d .
Cl1 Cl 0.33908(5) 0.26256(3) 0.55839(4) 0.03493(14) Uani 1 d .
P1 P 0.51338(9) 0.45272(4) 0.77318(7) 0.0617(2) Uani 1 d .
H1P H 0.4800 0.4634 0.8533 0.100(13) Uiso 1 d .
N1 N 0.5627(2) 0.31074(10) 0.73704(12) 0.0295(4) Uani 1 d .
C1 C 0.7295(2) 0.18171(13) 0.5856(2) 0.0344(5) Uani 1 d .
C2 C 0.7720(2) 0.2422(2) 0.6373(2) 0.0385(6) Uani 1 d .
C3 C 0.7087(2) 0.30374(14) 0.5983(2) 0.0392(6) Uani 1 d .
C4 C 0.6251(2) 0.28158(14) 0.5241(2) 0.0373(6) Uani 1 d .
C5 C 0.6355(2) 0.20600(14) 0.5168(2) 0.0343(5) Uani 1 d .
C6 C 0.7980(3) 0.1107(2) 0.5864(2) 0.0541(8) Uani 1 d .
C7 C 0.9118(4) 0.1173(3) 0.5363(3) 0.0756(13) Uani 1 d .
C8 C 0.8803(3) 0.2425(3) 0.7119(3) 0.0658(10) Uani 1 d .
C9 C 0.7388(5) 0.3808(2) 0.6243(3) 0.0673(11) Uani 1 d .
C10 C 0.5510(4) 0.3311(2) 0.4589(3) 0.0616(10) Uani 1 d .
C11 C 0.5691(4) 0.1609(2) 0.4432(2) 0.0590(9) Uani 1 d .
C12 C 0.4839(2) 0.17433(12) 0.79926(14) 0.0307(5) Uani 1 d .
C13 C 0.3708(2) 0.16888(13) 0.7388(2) 0.0363(6) Uani 1 d .
C14 C 0.3917(2) 0.11738(14) 0.6747(2) 0.0385(6) Uani 1 d .
C15 C 0.5173(3) 0.09111(12) 0.6958(2) 0.0352(5) Uani 1 d .
C16 C 0.5758(2) 0.12729(13) 0.7720(2) 0.0314(5) Uani 1 d .
C17 C 0.4982(4) 0.2153(2) 0.8832(2) 0.0479(7) Uani 1 d .
C18 C 0.4481(5) 0.1725(2) 0.9554(2) 0.0608(9) Uani 1 d .
C19 C 0.2448(3) 0.2040(2) 0.7454(3) 0.0642(11) Uani 1 d .
C20 C 0.2935(4) 0.0894(2) 0.6024(2) 0.0697(11) Uani 1 d .
H20A H 0.2156(4) 0.1160(2) 0.6012(2) 0.149(23) Uiso 1 calc R
H20B H 0.2777(4) 0.0394(2) 0.6122(2) 0.137(19) Uiso 1 calc R
H20C H 0.3246(4) 0.0949(2) 0.5478(2) 0.170(25) Uiso 1 calc R
C21 C 0.5682(4) 0.0243(2) 0.6580(3) 0.0616(9) Uani 1 d .
C22 C 0.7030(3) 0.1092(2) 0.8241(2) 0.0513(8) Uani 1 d .
C23 C 0.5895(2) 0.36225(13) 0.78924(15) 0.0341(5) Uani 1 d .
C24 C 0.6959(3) 0.3611(2) 0.8652(2) 0.0539(8) Uani 1 d .
C25 C 0.3627(3) 0.43381(14) 0.7009(2) 0.0392(6) Uani 1 d .
C26 C 0.2518(3) 0.4163(2) 0.7489(2) 0.0570(8) Uani 1 d .
C27 C 0.1285(3) 0.4035(2) 0.6879(3) 0.0617(9) Uani 1 d .
C28 C 0.0972(3) 0.4666(2) 0.6273(3) 0.0606(9) Uani 1 d .
C29 C 0.2038(4) 0.4813(2) 0.5763(2) 0.0700(10) Uani 1 d .
C30 C 0.3295(4) 0.4962(2) 0.6380(3) 0.0630(9) Uani 1 d .
H6A H 0.7382(30) 0.0716(18) 0.5617(20) 0.055(9) Uiso 1 d .
H6B H 0.8317(29) 0.0991(17) 0.6441(21) 0.057(9) Uiso 1 d .
H7A H 0.9483(41) 0.0739(25) 0.5356(27) 0.099(14) Uiso 1 d .
H7B H 0.8857(35) 0.1307(20) 0.4792(26) 0.074(12) Uiso 1 d .
H7C H 0.9766(46) 0.1557(27) 0.5679(31) 0.121(18) Uiso 1 d .
H8A H 0.9551(43) 0.2563(23) 0.6925(27) 0.093(13) Uiso 1 d .
H8B H 0.8650(41) 0.2750(23) 0.7520(30) 0.095(16) Uiso 1 d .
H8C H 0.8942(52) 0.1934(33) 0.7403(37) 0.152(23) Uiso 1 d .
H9A H 0.7950(38) 0.3988(21) 0.5897(26) 0.084(12) Uiso 1 d .
H9B H 0.6650(39) 0.4097(22) 0.6132(26) 0.084(14) Uiso 1 d .
H9C H 0.7699(39) 0.3834(22) 0.6868(30) 0.096(15) Uiso 1 d .
H10A H 0.6090(38) 0.3467(21) 0.4193(25) 0.087(12) Uiso 1 d .
H10B H 0.4849(38) 0.3037(21) 0.4260(25) 0.077(13) Uiso 1 d .
H10C H 0.5129(37) 0.3701(22) 0.4844(25) 0.084(13) Uiso 1 d .
H11A H 0.6107(39) 0.1664(22) 0.3926(28) 0.094(13) Uiso 1 d .
H11B H 0.5798(46) 0.1114(28) 0.4524(31) 0.117(18) Uiso 1 d .
H11C H 0.4804(52) 0.1672(28) 0.4331(32) 0.132(19) Uiso 1 d .
H17A H 0.4538(34) 0.2613(20) 0.8784(23) 0.070(11) Uiso 1 d .
H17B H 0.5803(33) 0.2266(17) 0.8981(21) 0.055(10) Uiso 1 d .
H18A H 0.4574(35) 0.1985(21) 1.0063(26) 0.079(12) Uiso 1 d .
H18B H 0.3628(39) 0.1657(22) 0.9433(25) 0.082(14) Uiso 1 d .
H18C H 0.4904(33) 0.1244(21) 0.9610(23) 0.074(11) Uiso 1 d .
H19A H 0.1812(45) 0.1732(26) 0.7624(30) 0.114(16) Uiso 1 d .
H19B H 0.2612(39) 0.2412(24) 0.7875(28) 0.085(15) Uiso 1 d .
H19C H 0.2035(41) 0.2256(23) 0.6917(30) 0.097(14) Uiso 1 d .
H21A H 0.5241(36) -0.0190(23) 0.6792(25) 0.088(12) Uiso 1 d .
H21B H 0.5537(34) 0.0268(20) 0.5965(26) 0.075(11) Uiso 1 d .
H21C H 0.6630(48) 0.0143(26) 0.6803(31) 0.124(18) Uiso 1 d .
H22A H 0.6952(35) 0.0728(23) 0.8671(26) 0.089(13) Uiso 1 d .
H22B H 0.7641(35) 0.0937(20) 0.7917(24) 0.075(11) Uiso 1 d .
H22C H 0.7393(44) 0.1498(26) 0.8579(29) 0.112(17) Uiso 1 d .
H24A H 0.7436(37) 0.3139(23) 0.8693(25) 0.088(13) Uiso 1 d .
H24B H 0.7515(39) 0.3965(23) 0.8584(26) 0.089(13) Uiso 1 d .
H24C H 0.6643(38) 0.3686(23) 0.9195(29) 0.098(14) Uiso 1 d .
H25 H 0.3796(28) 0.3967(17) 0.6678(20) 0.051(8) Uiso 1 d .
H26A H 0.2404(33) 0.4588(20) 0.7890(23) 0.075(11) Uiso 1 d .
H26B H 0.2779(34) 0.3728(21) 0.7917(24) 0.080(11) Uiso 1 d .
H27A H 0.0623(40) 0.3887(22) 0.7238(27) 0.097(14) Uiso 1 d .
H27B H 0.1361(38) 0.3589(24) 0.6535(27) 0.095(13) Uiso 1 d .
H28A H 0.0871(35) 0.5040(21) 0.6606(24) 0.076(12) Uiso 1 d .
H28B H 0.0198(36) 0.4595(19) 0.5882(24) 0.076(11) Uiso 1 d .
H29A H 0.2335(41) 0.4435(24) 0.5408(28) 0.100(14) Uiso 1 d .
H29B H 0.1823(35) 0.5177(21) 0.5360(25) 0.082(12) Uiso 1 d .
H30A H 0.3993(38) 0.4971(20) 0.6050(25) 0.083(12) Uiso 1 d .
H30B H 0.3179(41) 0.5415(25) 0.6709(28) 0.105(15) Uiso 1 d .

loop_
_atom_type_symbol
_atom_type_description
_atom_type_scat_dispersion_real
_atom_type_scat_dispersion_imag
_atom_type_scat_source
C C 0.0033 0.0016 'International Tables Vol C Tables 4.2.6.8 and 6.1.1.4'
H H 0.0000 0.0000 'International Tables Vol C Tables 4.2.6.8 and 6.1.1.4'
N N 0.0061 0.0033 'International Tables Vol C Tables 4.2.6.8 and 6.1.1.4'
P P 0.1023 0.0942 'International Tables Vol C Tables 4.2.6.8 and 6.1.1.4'
Cl Cl 0.1484 0.1585 'International Tables Vol C Tables 4.2.6.8 and 6.1.1.4'
Zr Zr -2.9673 0.5597 'International Tables Vol C Tables 4.2.6.8 and 6.1.1.4'

loop_
_geom_angle_atom_site_label_1
_geom_angle_atom_site_label_2
_geom_angle_atom_site_label_3
_geom_angle
N1 Zr1 Cl1 100.07(6)
N1 Zr1 C5 127.40(8)
Cl1 Zr1 C5 86.35(6)
N1 Zr1 C16 97.16(8)
Cl1 Zr1 C16 130.85(6)
C5 Zr1 C16 117.58(8)
N1 Zr1 C2 86.30(8)
Cl1 Zr1 C2 129.90(6)
C5 Zr1 C2 53.43(8)
C16 Zr1 C2 96.73(8)
N1 Zr1 C1 118.44(8)
Cl1 Zr1 C1 118.55(6)
C5 Zr1 C1 32.33(8)
C16 Zr1 C1 91.67(8)
C2 Zr1 C1 32.14(8)
N1 Zr1 C12 76.66(7)
Cl1 Zr1 C12 110.42(6)
C5 Zr1 C12 149.02(8)
C16 Zr1 C12 32.19(7)
C2 Zr1 C12 119.33(8)
C1 Zr1 C12 123.24(8)
N1 Zr1 C13 92.19(8)
Cl1 Zr1 C13 80.37(6)
C5 Zr1 C13 139.98(8)
C16 Zr1 C13 53.19(7)
C2 Zr1 C13 149.50(8)
C1 Zr1 C13 137.30(8)
C12 Zr1 C13 31.98(8)
N1 Zr1 C14 124.15(8)
Cl1 Zr1 C14 79.42(6)
C5 Zr1 C14 108.40(8)
C16 Zr1 C14 53.13(8)
C2 Zr1 C14 136.22(9)
C1 Zr1 C14 109.47(9)
C12 Zr1 C14 53.03(8)
C13 Zr1 C14 32.11(8)
N1 Zr1 C15 127.87(7)
Cl1 Zr1 C15 108.57(6)
C5 Zr1 C15 97.61(8)
C16 Zr1 C15 32.16(8)
C2 Zr1 C15 105.58(9)
C1 Zr1 C15 84.46(8)
C12 Zr1 C15 52.97(7)
C13 Zr1 C15 52.84(8)
C14 Zr1 C15 31.72(8)
N1 Zr1 C3 74.86(8)
Cl1 Zr1 C3 101.68(6)
C5 Zr1 C3 52.88(8)
C16 Zr1 C3 127.25(8)
C2 Zr1 C3 32.03(9)
C1 Zr1 C3 52.85(8)
C12 Zr1 C3 140.07(8)
C13 Zr1 C3 167.05(9)
C14 Zr1 C3 160.73(9)
C15 Zr1 C3 136.07(8)
N1 Zr1 C4 98.42(8)
Cl1 Zr1 C4 76.99(6)
C5 Zr1 C4 31.98(8)
C16 Zr1 C4 144.54(8)
C2 Zr1 C4 52.98(8)
C1 Zr1 C4 52.95(8)
C12 Zr1 C4 171.58(8)
C13 Zr1 C4 156.33(8)
C14 Zr1 C4 134.19(9)
C15 Zr1 C4 129.59(8)
C3 Zr1 C4 31.65(8)
C25 P1 C23 103.20(11)
C25 P1 H1P 105.50(10)
C23 P1 H1P 100.06(9)
C23 N1 Zr1 174.2(2)
C2 C1 C5 107.7(2)
C2 C1 C6 125.3(3)
C5 C1 C6 124.6(3)
C2 C1 Zr1 73.45(13)
C5 C1 Zr1 73.24(13)
C6 C1 Zr1 132.9(2)
C1 C2 C3 107.9(2)
C1 C2 C8 125.6(3)
C3 C2 C8 125.8(3)
C1 C2 Zr1 74.40(13)
C3 C2 Zr1 75.15(14)
C8 C2 Zr1 123.7(2)
C4 C3 C2 108.4(2)
C4 C3 C9 125.4(3)
C2 C3 C9 125.7(3)
C4 C3 Zr1 74.34(13)
C2 C3 Zr1 72.82(13)
C9 C3 Zr1 125.2(2)
C3 C4 C5 108.0(2)
C3 C4 C10 125.2(3)
C5 C4 C10 126.4(3)
C3 C4 Zr1 74.01(13)
C5 C4 Zr1 72.56(13)
C10 C4 Zr1 124.9(2)
C4 C5 C1 108.0(2)
C4 C5 C11 125.4(3)
C1 C5 C11 126.3(3)
C4 C5 Zr1 75.47(13)
C1 C5 Zr1 74.43(13)
C11 C5 Zr1 121.3(2)
C1 C6 C7 109.8(3)
C1 C6 H6A 110.8(18)
C7 C6 H6A 111.2(18)
C1 C6 H6B 108.9(20)
C7 C6 H6B 106.7(19)
H6A C6 H6B 109.3(27)
C6 C7 H7A 107.9(28)
C6 C7 H7B 111.3(23)
H7A C7 H7B 107.5(36)
C6 C7 H7C 108.8(26)
H7A C7 H7C 111.2(38)
H7B C7 H7C 110.2(35)
C2 C8 H8A 110.0(26)
C2 C8 H8B 110.0(29)
H8A C8 H8B 106.8(37)
C2 C8 H8C 112.2(32)
H8A C8 H8C 108.4(39)
H8B C8 H8C 109.4(41)
C3 C9 H9A 108.5(24)
C3 C9 H9B 110.8(25)
H9A C9 H9B 106.0(33)
C3 C9 H9C 109.8(25)
H9A C9 H9C 114.1(34)
H9B C9 H9C 107.6(34)
C4 C10 H10A 107.0(23)
C4 C10 H10B 107.8(23)
H10A C10 H10B 107.5(32)
C4 C10 H10C 113.6(24)
H10A C10 H10C 112.6(32)
H10B C10 H10C 108.1(33)
C5 C11 H11A 110.0(25)
C5 C11 H11B 113.4(30)
H11A C11 H11B 99.8(36)
C5 C11 H11C 113.7(31)
H11A C11 H11C 114.8(37)
H11B C11 H11C 104.2(41)
C13 C12 C16 108.0(2)
C13 C12 C17 125.6(2)
C16 C12 C17 126.0(2)
C13 C12 Zr1 74.02(13)
C16 C12 Zr1 73.33(12)
C17 C12 Zr1 124.4(2)
C12 C13 C14 108.1(2)
C12 C13 C19 126.7(3)
C14 C13 C19 124.9(3)
C12 C13 Zr1 74.00(13)
C14 C13 Zr1 74.32(13)
C19 C13 Zr1 123.1(2)
C15 C14 C13 108.0(2)
C15 C14 C20 125.3(3)
C13 C14 C20 126.4(3)
C15 C14 Zr1 74.36(13)
C13 C14 Zr1 73.57(13)
C20 C14 Zr1 123.0(2)
C14 C15 C16 108.1(2)
C14 C15 C21 125.0(3)
C16 C15 C21 125.2(3)
C14 C15 Zr1 73.92(13)
C16 C15 Zr1 72.74(13)
C21 C15 Zr1 130.5(2)
C12 C16 C15 107.8(2)
C12 C16 C22 125.1(2)
C15 C16 C22 126.1(3)
C12 C16 Zr1 74.48(13)
C15 C16 Zr1 75.10(13)
C22 C16 Zr1 125.0(2)
C12 C17 C18 111.9(3)
C12 C17 H17A 113.1(22)
C18 C17 H17A 107.3(22)
C12 C17 H17B 108.4(21)
C18 C17 H17B 111.3(21)
H17A C17 H17B 104.8(29)
C17 C18 H18A 110.7(24)
C17 C18 H18B 111.3(26)
H18A C18 H18B 103.4(33)
C17 C18 H18C 109.1(20)
H18A C18 H18C 113.9(31)
H18B C18 H18C 108.4(33)
C13 C19 H19A 115.5(28)
C13 C19 H19B 106.8(26)
H19A C19 H19B 108.1(36)
C13 C19 H19C 114.4(25)
H19A C19 H19C 103.9(35)
H19B C19 H19C 107.8(34)
C14 C20 H20A 109.5(2)
C14 C20 H20B 109.5(2)
H20A C20 H20B 109.5
C14 C20 H20C 109.5(2)
H20A C20 H20C 109.5
H20B C20 H20C 109.5
C15 C21 H21A 108.6(22)
C15 C21 H21B 109.7(23)
H21A C21 H21B 110.9(31)
C15 C21 H21C 113.8(28)
H21A C21 H21C 102.9(33)
H21B C21 H21C 110.8(34)
C16 C22 H22A 111.6(23)
C16 C22 H22B 114.8(22)
H22A C22 H22B 107.4(31)
C16 C22 H22C 111.8(27)
H22A C22 H22C 103.8(34)
H22B C22 H22C 106.7(34)
N1 C23 C24 124.4(3)
N1 C23 P1 123.1(2)
C24 C23 P1 112.1(2)
C23 C24 H24A 111.8(23)
C23 C24 H24B 108.9(26)
H24A C24 H24B 108.3(33)
C23 C24 H24C 111.6(25)
H24A C24 H24C 107.8(33)
H24B C24 H24C 108.4(34)
C26 C25 C30 110.9(3)
C26 C25 P1 113.9(2)
C30 C25 P1 110.0(2)
C26 C25 H25 110.7(19)
C30 C25 H25 105.3(19)
P1 C25 H25 105.6(19)
C25 C26 C27 112.6(3)
C25 C26 H26A 107.7(20)
C27 C26 H26A 109.5(20)
C25 C26 H26B 108.9(20)
C27 C26 H26B 113.2(20)
H26A C26 H26B 104.4(27)
C28 C27 C26 110.9(3)
C28 C27 H27A 117.1(24)
C26 C27 H27A 107.7(24)
C28 C27 H27B 109.8(24)
C26 C27 H27B 109.7(24)
H27A C27 H27B 101.1(32)
C29 C28 C27 111.0(3)
C29 C28 H28A 109.4(25)
C27 C28 H28A 106.3(24)
C29 C28 H28B 109.3(22)
C27 C28 H28B 112.3(22)
H28A C28 H28B 108.4(32)
C28 C29 C30 110.5(3)
C28 C29 H29A 120.0(26)
C30 C29 H29A 99.2(26)
C28 C29 H29B 111.2(24)
C30 C29 H29B 113.0(24)
H29A C29 H29B 102.3(32)
C25 C30 C29 111.0(3)
C25 C30 H30A 103.5(23)
C29 C30 H30A 109.4(23)
C25 C30 H30B 110.2(25)
C29 C30 H30B 107.9(25)
H30A C30 H30B 114.8(34)

loop_
_geom_bond_atom_site_label_1
_geom_bond_atom_site_label_2
_geom_bond_distance
Zr1 N1 2.029(2)
Zr1 Cl1 2.5107(6)
Zr1 C5 2.549(2)
Zr1 C16 2.552(2)
Zr1 C2 2.552(2)
Zr1 C1 2.564(2)
Zr1 C12 2.567(2)
Zr1 C13 2.567(2)
Zr1 C14 2.577(2)
Zr1 C15 2.582(2)
Zr1 C3 2.582(2)
Zr1 C4 2.586(2)
P1 C25 1.846(3)
P1 C23 1.866(3)
P1 H1P 1.3591(10)
N1 C23 1.260(3)
C1 C2 1.416(4)
C1 C5 1.424(3)
C1 C6 1.506(4)
C2 C3 1.417(4)
C2 C8 1.507(4)
C3 C4 1.410(4)
C3 C9 1.510(4)
C4 C5 1.415(4)
C4 C10 1.502(4)
C5 C11 1.507(4)
C6 C7 1.534(5)
C6 H6A 1.00(3)
C6 H6B 0.94(3)
C7 H7A 0.90(5)
C7 H7B 0.92(4)
C7 H7C 1.06(5)
C8 H8A 0.92(4)
C8 H8B 0.90(4)
C8 H8C 1.01(6)
C9 H9A 0.92(4)
C9 H9B 0.94(4)
C9 H9C 0.98(4)
C10 H10A 0.98(4)
C10 H10B 0.95(4)
C10 H10C 0.95(4)
C11 H11A 0.96(4)
C11 H11B 0.94(5)
C11 H11C 0.94(5)
C12 C13 1.414(3)
C12 C16 1.419(3)
C12 C17 1.500(4)
C13 C14 1.422(4)
C13 C19 1.503(4)
C14 C15 1.410(4)
C14 C20 1.508(4)
C15 C16 1.423(3)
C15 C21 1.509(4)
C16 C22 1.506(4)
C17 C18 1.532(4)
C17 H17A 0.97(4)
C17 H17B 0.89(3)
C18 H18A 0.92(4)
C18 H18B 0.90(4)
C18 H18C 1.00(4)
C19 H19A 0.95(5)
C19 H19B 0.95(4)
C19 H19C 0.97(5)
C20 H20A 0.96
C20 H20B 0.96
C20 H20C 0.96
C21 H21A 1.01(4)
C21 H21B 0.95(4)
C21 H21C 1.03(5)
C22 H22A 0.96(4)
C22 H22B 0.92(4)
C22 H22C 0.97(5)
C23 C24 1.508(4)
C24 H24A 1.01(4)
C24 H24B 0.90(4)
C24 H24C 0.96(4)
C25 C26 1.516(4)
C25 C30 1.525(4)
C25 H25 0.89(3)
C26 C27 1.517(5)
C26 H26A 1.02(4)
C26 H26B 1.06(4)
C27 C28 1.511(5)
C27 H27A 1.00(4)
C27 H27B 1.00(4)
C28 C29 1.498(5)
C28 H28A 0.88(4)
C28 H28B 0.96(4)
C29 C30 1.549(6)
C29 H29A 0.97(4)
C29 H29B 0.93(4)
C30 H30A 0.96(4)
C30 H30B 1.00(5)
